data_2221430
loop_
_publ_author_name
'Asiri, Abdullah Mohamed'
'Ng, Seik Weng'

_publ_section_title
;
 Diethyl 3<i>H</i>-naphtho[2,1-<i>b</i>]pyran-2,3-dicarboxylate
;
_journal_coeditor_code LH2784
_journal_issue 4
_journal_name_full 'Acta Crystallographica Section E'
_journal_page_first o760
_journal_paper_doi 10.1107/S1600536809008691
_journal_volume 65
_journal_year 2009
_chemical_formula_iupac 'C19 H18 O5'
_chemical_formula_moiety 'C19 H18 O5'
_chemical_formula_sum 'C19 H18 O5'
_chemical_formula_weight 326.33
_chemical_name_systematic
;
Diethyl 3<i>H</i>-naphtho[2,1-<i>b</i>]pyran-2,3-dicarboxylate
;
_space_group_IT_number 15
_symmetry_cell_setting monoclinic
_symmetry_space_group_name_Hall '-C 2yc'
_symmetry_space_group_name_H-M 'C 1 2/c 1'
_atom_sites_solution_hydrogens geom
_atom_sites_solution_primary direct
_atom_sites_solution_secondary difmap
_audit_creation_method SHELXL-97
_cell_angle_alpha 90.00
_cell_angle_beta 126.4130(10)
_cell_angle_gamma 90.00
_cell_formula_units_Z 8
_cell_length_a 28.5156(3)
_cell_length_b 7.58040(10)
_cell_length_c 18.5365(2)
_cell_measurement_reflns_used 9911
_cell_measurement_temperature 123(2)
_cell_measurement_theta_max 28.7
_cell_measurement_theta_min 2.7
_cell_volume 3224.54(8)
_computing_cell_refinement 'SAINT (Bruker, 2008)'
_computing_data_collection 'APEX2 (Bruker, 2008)'
_computing_data_reduction 'SAINT (Bruker, 2008)'
_computing_molecular_graphics 'X-SEED (Barbour, 2001)'
_computing_publication_material 'publCIF (Westrip, 2009)'
_computing_structure_refinement 'SHELXL97 (Sheldrick, 2008)'
_computing_structure_solution 'SHELXS97 (Sheldrick, 2008)'
_diffrn_ambient_temperature 123(2)
_diffrn_measured_fraction_theta_full 0.999
_diffrn_measured_fraction_theta_max 0.999
_diffrn_measurement_device_type 'Bruker SMART APEX'
_diffrn_measurement_method \w
_diffrn_radiation_monochromator graphite
_diffrn_radiation_source 'fine-focus sealed tube'
_diffrn_radiation_type MoK\a
_diffrn_radiation_wavelength 0.71073
_diffrn_reflns_av_R_equivalents 0.0194
_diffrn_reflns_av_sigmaI/netI 0.0152
_diffrn_reflns_limit_h_max 36
_diffrn_reflns_limit_h_min -36
_diffrn_reflns_limit_k_max 9
_diffrn_reflns_limit_k_min -9
_diffrn_reflns_limit_l_max 24
_diffrn_reflns_limit_l_min -23
_diffrn_reflns_number 14849
_diffrn_reflns_theta_full 27.50
_diffrn_reflns_theta_max 27.50
_diffrn_reflns_theta_min 1.77
_diffrn_standards_decay_% 0
_diffrn_standards_interval_count 0
_diffrn_standards_interval_time 0
_diffrn_standards_number 0
_exptl_absorpt_coefficient_mu 0.097
_exptl_absorpt_correction_type none
_exptl_crystal_colour Yellow
_exptl_crystal_density_diffrn 1.344
_exptl_crystal_density_method 'not measured'
_exptl_crystal_description Prism
_exptl_crystal_F_000 1376
_exptl_crystal_size_max 0.30
_exptl_crystal_size_mid 0.30
_exptl_crystal_size_min 0.15
_refine_diff_density_max 0.254
_refine_diff_density_min -0.286
_refine_ls_extinction_method none
_refine_ls_goodness_of_fit_ref 1.035
_refine_ls_hydrogen_treatment constr
_refine_ls_matrix_type full
_refine_ls_number_parameters 219
_refine_ls_number_reflns 3698
_refine_ls_number_restraints 0
_refine_ls_restrained_S_all 1.035
_refine_ls_R_factor_all 0.0405
_refine_ls_R_factor_gt 0.0386
_refine_ls_shift/su_max 0.001
_refine_ls_shift/su_mean 0.000
_refine_ls_structure_factor_coef Fsqd
_refine_ls_weighting_details 'calc w=1/[\s^2^(Fo^2^)+(0.0623P)^2^+2.3553P] where P=(Fo^2^+2Fc^2^)/3'
_refine_ls_weighting_scheme calc
_refine_ls_wR_factor_gt 0.1055
_refine_ls_wR_factor_ref 0.1077
_reflns_number_gt 3453
_reflns_number_total 3698
_reflns_threshold_expression I>2\s(I)
_cod_data_source_file lh2784.cif
_cod_data_source_block I
_cod_depositor_comments
;
The following automatic conversions were performed:
'_symmetry_cell_setting' value 'Monoclinic' changed to 'monoclinic'
according to '/home/saulius/struct/CIF-dictionaries/cif_core.dic'
dictionary named 'cif_core.dic' version 2.4.1 from
2010-06-29.

'_exptl_absorpt_correction_type' value 'None' changed to
'none' according to '/home/saulius/struct/CIF-dictionaries/cif_core.dic'
dictionary named 'cif_core.dic' version 2.4.1 from 2010-06-29.

Automatic conversion script
Id: cif_fix_enum 1527 2010-12-29 10:47:43Z saulius 

The following automatic conversions were performed:

'_symmetry_cell_setting' value 'Monoclinic' changed to 'monoclinic'
according to /home/saulius/struct/CIF-dictionaries/cif_core.dic
dictionary named 'cif_core.dic' version 2.4.1 from
2010-06-29.

'_exptl_absorpt_correction_type' value 'None' changed to
'none' according to
/home/saulius/struct/CIF-dictionaries/cif_core.dic dictionary named
'cif_core.dic' version 2.4.1 from 2010-06-29.

Automatic conversion script
Id: cif_fix_values 1715 2011-07-08 13:25:40Z adriana 
;
_cod_original_cell_volume 3224.54(6)
_cod_original_sg_symbol_H-M 'C 2/c'
_cod_database_code 2221430
_cod_database_fobs_code 2221430

loop_
_symmetry_equiv_pos_as_xyz
'x, y, z'
'-x, y, -z+1/2'
'x+1/2, y+1/2, z'
'-x+1/2, y+1/2, -z+1/2'
'-x, -y, -z'
'x, -y, z-1/2'
'-x+1/2, -y+1/2, -z'
'x+1/2, -y+1/2, z-1/2'

loop_
_atom_site_type_symbol
_atom_site_label
_atom_site_fract_x
_atom_site_fract_y
_atom_site_fract_z
_atom_site_U_iso_or_equiv
_atom_site_adp_type
_atom_site_calc_flag
_atom_site_refinement_flags
_atom_site_occupancy
_atom_site_disorder_assembly
_atom_site_disorder_group
O O1 0.62940(3) 0.55357(10) 0.45186(5) 0.01852(17) Uani d . 1 . .
O O2 0.50133(4) 0.28978(12) 0.34344(6) 0.0312(2) Uani d . 1 . .
O O3 0.59191(3) 0.24695(10) 0.38235(5) 0.02188(18) Uani d . 1 . .
O O4 0.46280(3) 0.74298(11) 0.29129(5) 0.02427(19) Uani d . 1 . .
O O5 0.46291(3) 0.79011(11) 0.41127(5) 0.02219(18) Uani d . 1 . .
C C1 0.65404(4) 0.50737(13) 0.53927(7) 0.0168(2) Uani d . 1 . .
C C2 0.70965(5) 0.42956(14) 0.58737(7) 0.0204(2) Uani d . 1 . .
H H2 0.7282 0.4094 0.5592 0.025 Uiso calc R 1 . .
C C3 0.73670(4) 0.38328(15) 0.67493(7) 0.0213(2) Uani d . 1 . .
H H3 0.7734 0.3256 0.7067 0.026 Uiso calc R 1 . .
C C4 0.71080(4) 0.42003(14) 0.71938(7) 0.0185(2) Uani d . 1 . .
C C5 0.73888(5) 0.37331(15) 0.81041(7) 0.0230(2) Uani d . 1 . .
H H5 0.7749 0.3117 0.8419 0.028 Uiso calc R 1 . .
C C6 0.71465(5) 0.41601(16) 0.85348(7) 0.0251(2) Uani d . 1 . .
H H6 0.7339 0.3839 0.9145 0.030 Uiso calc R 1 . .
C C7 0.66120(5) 0.50753(16) 0.80743(7) 0.0232(2) Uani d . 1 . .
H H7 0.6454 0.5407 0.8383 0.028 Uiso calc R 1 . .
C C8 0.63177(4) 0.54922(14) 0.71821(7) 0.0191(2) Uani d . 1 . .
H H8 0.5953 0.6080 0.6876 0.023 Uiso calc R 1 . .
C C9 0.65548(4) 0.50523(13) 0.67154(7) 0.0162(2) Uani d . 1 . .
C C10 0.62585(4) 0.54314(13) 0.57807(7) 0.0159(2) Uani d . 1 . .
C C11 0.56863(4) 0.62474(13) 0.52185(7) 0.0166(2) Uani d . 1 . .
H H11 0.5517 0.6760 0.5481 0.020 Uiso calc R 1 . .
C C12 0.53990(4) 0.62713(13) 0.43245(7) 0.0173(2) Uani d . 1 . .
C C13 0.56717(4) 0.53746(14) 0.39323(7) 0.0180(2) Uani d . 1 . .
H H13 0.5530 0.5992 0.3360 0.022 Uiso calc R 1 . .
C C14 0.54901(4) 0.34276(15) 0.37069(7) 0.0193(2) Uani d . 1 . .
C C15 0.58056(5) 0.06142(14) 0.35676(8) 0.0238(2) Uani d . 1 . .
H H15A 0.5534 0.0495 0.2907 0.029 Uiso calc R 1 . .
H H15B 0.5631 0.0029 0.3834 0.029 Uiso calc R 1 . .
C C16 0.63836(6) -0.01934(18) 0.39174(10) 0.0373(3) Uani d . 1 . .
H H16A 0.6331 -0.1447 0.3758 0.056 Uiso calc R 1 . .
H H16B 0.6646 -0.0070 0.4571 0.056 Uiso calc R 1 . .
H H16C 0.6552 0.0409 0.3652 0.056 Uiso calc R 1 . .
C C17 0.48480(4) 0.72331(13) 0.37016(7) 0.0178(2) Uani d . 1 . .
C C18 0.41183(5) 0.90167(15) 0.35647(7) 0.0234(2) Uani d . 1 . .
H H18A 0.3810 0.8389 0.3012 0.028 Uiso calc R 1 . .
H H18B 0.4219 1.0111 0.3393 0.028 Uiso calc R 1 . .
C C19 0.39141(5) 0.94429(16) 0.41299(8) 0.0275(3) Uani d . 1 . .
H H19A 0.3586 1.0269 0.3806 0.041 Uiso calc R 1 . .
H H19B 0.4234 0.9981 0.4695 0.041 Uiso calc R 1 . .
H H19C 0.3789 0.8357 0.4257 0.041 Uiso calc R 1 . .

loop_
_atom_site_aniso_label
_atom_site_aniso_U_11
_atom_site_aniso_U_22
_atom_site_aniso_U_33
_atom_site_aniso_U_12
_atom_site_aniso_U_13
_atom_site_aniso_U_23
O1 0.0179(4) 0.0226(4) 0.0170(3) -0.0018(3) 0.0114(3) -0.0014(3)
O2 0.0211(4) 0.0299(5) 0.0412(5) -0.0049(3) 0.0177(4) -0.0129(4)
O3 0.0194(4) 0.0195(4) 0.0260(4) -0.0008(3) 0.0130(3) -0.0048(3)
O4 0.0234(4) 0.0296(4) 0.0181(4) 0.0041(3) 0.0114(3) 0.0033(3)
O5 0.0202(4) 0.0256(4) 0.0192(4) 0.0079(3) 0.0108(3) 0.0024(3)
C1 0.0174(5) 0.0157(4) 0.0170(4) -0.0031(4) 0.0101(4) -0.0024(4)
C2 0.0180(5) 0.0216(5) 0.0246(5) -0.0010(4) 0.0143(4) -0.0039(4)
C3 0.0155(5) 0.0214(5) 0.0243(5) 0.0015(4) 0.0104(4) -0.0006(4)
C4 0.0161(5) 0.0169(5) 0.0202(5) -0.0019(4) 0.0095(4) -0.0007(4)
C5 0.0175(5) 0.0233(5) 0.0216(5) -0.0006(4) 0.0079(4) 0.0034(4)
C6 0.0226(5) 0.0308(6) 0.0169(5) -0.0041(4) 0.0091(4) 0.0033(4)
C7 0.0232(5) 0.0291(6) 0.0202(5) -0.0041(4) 0.0144(4) -0.0010(4)
C8 0.0178(5) 0.0211(5) 0.0195(5) -0.0015(4) 0.0116(4) -0.0007(4)
C9 0.0158(4) 0.0149(4) 0.0174(5) -0.0025(3) 0.0095(4) -0.0012(3)
C10 0.0156(4) 0.0144(4) 0.0174(5) -0.0011(3) 0.0096(4) -0.0014(3)
C11 0.0175(5) 0.0151(4) 0.0190(5) -0.0005(4) 0.0117(4) -0.0009(4)
C12 0.0178(5) 0.0162(5) 0.0188(5) 0.0000(4) 0.0113(4) -0.0005(4)
C13 0.0165(5) 0.0212(5) 0.0152(4) 0.0003(4) 0.0088(4) -0.0007(4)
C14 0.0190(5) 0.0230(5) 0.0159(4) 0.0000(4) 0.0103(4) -0.0031(4)
C15 0.0234(5) 0.0187(5) 0.0268(5) -0.0021(4) 0.0135(5) -0.0060(4)
C16 0.0255(6) 0.0254(6) 0.0442(7) 0.0049(5) 0.0115(6) -0.0061(5)
C17 0.0182(5) 0.0158(4) 0.0191(5) -0.0013(4) 0.0109(4) -0.0006(4)
C18 0.0202(5) 0.0216(5) 0.0248(5) 0.0067(4) 0.0114(4) 0.0037(4)
C19 0.0271(6) 0.0222(5) 0.0356(6) 0.0032(4) 0.0200(5) -0.0018(5)

loop_
_atom_type_symbol
_atom_type_description
_atom_type_scat_dispersion_real
_atom_type_scat_dispersion_imag
_atom_type_scat_source
C C 0.0033 0.0016 'International Tables Vol C Tables 4.2.6.8 and 6.1.1.4'
H H 0.0000 0.0000 'International Tables Vol C Tables 4.2.6.8 and 6.1.1.4'
O O 0.0106 0.0060 'International Tables Vol C Tables 4.2.6.8 and 6.1.1.4'

loop_
_geom_angle_atom_site_label_1
_geom_angle_atom_site_label_2
_geom_angle_atom_site_label_3
_geom_angle_site_symmetry_1
_geom_angle_site_symmetry_3
_geom_angle
_geom_angle_publ_flag
C1 O1 C13 . . 114.11(8) ?
C14 O3 C15 . . 118.05(9) ?
C17 O5 C18 . . 115.78(8) ?
O1 C1 C10 . . 120.89(9) ?
O1 C1 C2 . . 116.68(9) ?
C10 C1 C2 . . 122.38(9) ?
C3 C2 C1 . . 119.33(9) ?
C3 C2 H2 . . 120.3 ?
C1 C2 H2 . . 120.3 ?
C2 C3 C4 . . 121.11(10) ?
C2 C3 H3 . . 119.4 ?
C4 C3 H3 . . 119.4 ?
C5 C4 C3 . . 121.31(10) ?
C5 C4 C9 . . 119.24(9) ?
C3 C4 C9 . . 119.45(9) ?
C6 C5 C4 . . 120.73(10) ?
C6 C5 H5 . . 119.6 ?
C4 C5 H5 . . 119.6 ?
C5 C6 C7 . . 120.10(10) ?
C5 C6 H6 . . 119.9 ?
C7 C6 H6 . . 119.9 ?
C8 C7 C6 . . 120.64(10) ?
C8 C7 H7 . . 119.7 ?
C6 C7 H7 . . 119.7 ?
C7 C8 C9 . . 120.54(10) ?
C7 C8 H8 . . 119.7 ?
C9 C8 H8 . . 119.7 ?
C8 C9 C4 . . 118.64(9) ?
C8 C9 C10 . . 122.48(9) ?
C4 C9 C10 . . 118.88(9) ?
C1 C10 C9 . . 118.67(9) ?
C1 C10 C11 . . 117.45(9) ?
C9 C10 C11 . . 123.82(9) ?
C12 C11 C10 . . 119.55(9) ?
C12 C11 H11 . . 120.2 ?
C10 C11 H11 . . 120.2 ?
C11 C12 C17 . . 123.91(9) ?
C11 C12 C13 . . 118.54(9) ?
C17 C12 C13 . . 117.40(9) ?
O1 C13 C12 . . 110.92(8) ?
O1 C13 C14 . . 110.70(8) ?
C12 C13 C14 . . 112.17(8) ?
O1 C13 H13 . . 107.6 ?
C12 C13 H13 . . 107.6 ?
C14 C13 H13 . . 107.6 ?
O2 C14 O3 . . 126.07(10) ?
O2 C14 C13 . . 123.27(10) ?
O3 C14 C13 . . 110.62(9) ?
O3 C15 C16 . . 106.18(9) ?
O3 C15 H15A . . 110.5 ?
C16 C15 H15A . . 110.5 ?
O3 C15 H15B . . 110.5 ?
C16 C15 H15B . . 110.5 ?
H15A C15 H15B . . 108.7 ?
C15 C16 H16A . . 109.5 ?
C15 C16 H16B . . 109.5 ?
H16A C16 H16B . . 109.5 ?
C15 C16 H16C . . 109.5 ?
H16A C16 H16C . . 109.5 ?
H16B C16 H16C . . 109.5 ?
O4 C17 O5 . . 123.96(10) ?
O4 C17 C12 . . 123.61(9) ?
O5 C17 C12 . . 112.40(8) ?
O5 C18 C19 . . 106.24(9) ?
O5 C18 H18A . . 110.5 ?
C19 C18 H18A . . 110.5 ?
O5 C18 H18B . . 110.5 ?
C19 C18 H18B . . 110.5 ?
H18A C18 H18B . . 108.7 ?
C18 C19 H19A . . 109.5 ?
C18 C19 H19B . . 109.5 ?
H19A C19 H19B . . 109.5 ?
C18 C19 H19C . . 109.5 ?
H19A C19 H19C . . 109.5 ?
H19B C19 H19C . . 109.5 ?

loop_
_geom_bond_atom_site_label_1
_geom_bond_atom_site_label_2
_geom_bond_site_symmetry_2
_geom_bond_distance
_geom_bond_publ_flag
O1 C1 . 1.3747(12) ?
O1 C13 . 1.4336(12) ?
O2 C14 . 1.2039(13) ?
O3 C14 . 1.3255(13) ?
O3 C15 . 1.4579(13) ?
O4 C17 . 1.2102(13) ?
O5 C17 . 1.3384(12) ?
O5 C18 . 1.4532(12) ?
C1 C10 . 1.3868(14) ?
C1 C2 . 1.4068(14) ?
C2 C3 . 1.3660(15) ?
C2 H2 . 0.9500 ?
C3 C4 . 1.4229(15) ?
C3 H3 . 0.9500 ?
C4 C5 . 1.4176(15) ?
C4 C9 . 1.4251(14) ?
C5 C6 . 1.3692(16) ?
C5 H5 . 0.9500 ?
C6 C7 . 1.4101(16) ?
C6 H6 . 0.9500 ?
C7 C8 . 1.3754(15) ?
C7 H7 . 0.9500 ?
C8 C9 . 1.4181(14) ?
C8 H8 . 0.9500 ?
C9 C10 . 1.4354(13) ?
C10 C11 . 1.4534(13) ?
C11 C12 . 1.3438(14) ?
C11 H11 . 0.9500 ?
C12 C17 . 1.4763(14) ?
C12 C13 . 1.5056(14) ?
C13 C14 . 1.5376(15) ?
C13 H13 . 1.0000 ?
C15 C16 . 1.4978(16) ?
C15 H15A . 0.9900 ?
C15 H15B . 0.9900 ?
C16 H16A . 0.9800 ?
C16 H16B . 0.9800 ?
C16 H16C . 0.9800 ?
C18 C19 . 1.5050(16) ?
C18 H18A . 0.9900 ?
C18 H18B . 0.9900 ?
C19 H19A . 0.9800 ?
C19 H19B . 0.9800 ?
C19 H19C . 0.9800 ?

loop_
_geom_torsion_atom_site_label_1
_geom_torsion_atom_site_label_2
_geom_torsion_atom_site_label_3
_geom_torsion_atom_site_label_4
_geom_torsion_site_symmetry_1
_geom_torsion_site_symmetry_2
_geom_torsion_site_symmetry_3
_geom_torsion_site_symmetry_4
_geom_torsion
_geom_torsion_publ_flag
C13 O1 C1 C10 . . . . -35.53(13) ?
C13 O1 C1 C2 . . . . 146.96(9) ?
O1 C1 C2 C3 . . . . 179.02(9) ?
C10 C1 C2 C3 . . . . 1.55(16) ?
C1 C2 C3 C4 . . . . -2.99(16) ?
C2 C3 C4 C5 . . . . -179.58(10) ?
C2 C3 C4 C9 . . . . 0.52(16) ?
C3 C4 C5 C6 . . . . 177.24(10) ?
C9 C4 C5 C6 . . . . -2.86(16) ?
C4 C5 C6 C7 . . . . -0.03(17) ?
C5 C6 C7 C8 . . . . 2.39(18) ?
C6 C7 C8 C9 . . . . -1.78(17) ?
C7 C8 C9 C4 . . . . -1.13(15) ?
C7 C8 C9 C10 . . . . 178.81(10) ?
C5 C4 C9 C8 . . . . 3.41(15) ?
C3 C4 C9 C8 . . . . -176.69(9) ?
C5 C4 C9 C10 . . . . -176.53(9) ?
C3 C4 C9 C10 . . . . 3.37(15) ?
O1 C1 C10 C9 . . . . -175.02(9) ?
C2 C1 C10 C9 . . . . 2.35(15) ?
O1 C1 C10 C11 . . . . 2.28(14) ?
C2 C1 C10 C11 . . . . 179.65(9) ?
C8 C9 C10 C1 . . . . 175.33(9) ?
C4 C9 C10 C1 . . . . -4.73(15) ?
C8 C9 C10 C11 . . . . -1.79(16) ?
C4 C9 C10 C11 . . . . 178.15(9) ?
C1 C10 C11 C12 . . . . 14.50(14) ?
C9 C10 C11 C12 . . . . -168.35(10) ?
C10 C11 C12 C17 . . . . -172.92(9) ?
C10 C11 C12 C13 . . . . 2.62(14) ?
C1 O1 C13 C12 . . . . 49.75(11) ?
C1 O1 C13 C14 . . . . -75.44(10) ?
C11 C12 C13 O1 . . . . -34.20(13) ?
C17 C12 C13 O1 . . . . 141.64(9) ?
C11 C12 C13 C14 . . . . 90.16(11) ?
C17 C12 C13 C14 . . . . -94.01(11) ?
C15 O3 C14 O2 . . . . 2.74(16) ?
C15 O3 C14 C13 . . . . -174.88(8) ?
O1 C13 C14 O2 . . . . 159.77(10) ?
C12 C13 C14 O2 . . . . 35.29(14) ?
O1 C13 C14 O3 . . . . -22.54(11) ?
C12 C13 C14 O3 . . . . -147.02(9) ?
C14 O3 C15 C16 . . . . -170.34(10) ?
C18 O5 C17 O4 . . . . -4.22(15) ?
C18 O5 C17 C12 . . . . 174.06(9) ?
C11 C12 C17 O4 . . . . 170.68(10) ?
C13 C12 C17 O4 . . . . -4.91(15) ?
C11 C12 C17 O5 . . . . -7.61(14) ?
C13 C12 C17 O5 . . . . 176.80(9) ?
C17 O5 C18 C19 . . . . 173.96(9) ?

loop_
_cod_related_entry_id
_cod_related_entry_database
_cod_related_entry_code
1 ChemSpider 8671745
